data_1544027
loop_
_publ_author_name
'Prajina, Olakkandiyil'
'Thomas Muthiah, Packianathan'
'Geiger, David K.'

_publ_section_title
;
 Supramolecular interactions in the 1:2 co-crystal of 4,4'-bipyridine and
 3-chlorothiophene-2-carboxylic acid
;
_journal_coeditor_code HG5476
_journal_issue 10
_journal_name_full 'Acta Crystallographica Section E'
_journal_page_first 1362
_journal_page_last 1365
_journal_paper_doi 10.1107/S2056989016013724
_journal_volume 72
_journal_year 2016
_chemical_formula_iupac '2C5 H3 Cl O2 S, C10 H8 N2'
_chemical_formula_moiety '2(C5 H3 Cl O2 S), C10 H8 N2'
_chemical_formula_sum 'C20 H14 Cl2 N2 O4 S2'
_chemical_formula_weight 481.35
_chemical_name_systematic
;
bis(3-Chlorothiophene-2-carboxylic acid); 4,4'-bipyridine
;
_space_group_crystal_system monoclinic
_space_group_IT_number 15
_space_group_name_Hall '-C 2yc'
_space_group_name_H-M_alt 'C 1 2/c 1'
_symmetry_space_group_name_Hall '-C 2yc'
_symmetry_space_group_name_H-M 'C 1 2/c 1'
_atom_sites_solution_hydrogens mixed
_audit_creation_method SHELXL-2014/7
_cell_angle_alpha 90
_cell_angle_beta 95.968(9)
_cell_angle_gamma 90
_cell_formula_units_Z 4
_cell_length_a 13.538(4)
_cell_length_b 5.1230(18)
_cell_length_c 30.167(10)
_cell_measurement_reflns_used 3438
_cell_measurement_temperature 200(2)
_cell_measurement_theta_max 24.7982
_cell_measurement_theta_min 2.7117
_cell_volume 2080.9(12)
_computing_cell_refinement
;
SAINT (Bruker, 2013)
;
_computing_data_collection
;
APEX2 (Bruker, 2013)
;
_computing_data_reduction
;
SAINT (Bruker, 2013)
;
_computing_molecular_graphics
;
PLATON (Spek, 2009) and Mercury (Macrae <i>et al.</i>, 2008)
;
_computing_publication_material
;
publCIF (Westrip, 2010)
;
_computing_structure_refinement
;
SHELXL2014 (Sheldrick, 2015)
;
_computing_structure_solution
;
SHELXS97 (Sheldrick, 2008)
;
_diffrn_ambient_temperature 200(2)
_diffrn_measured_fraction_theta_full 0.994
_diffrn_measured_fraction_theta_max 0.975
_diffrn_measurement_device_type 'Bruker SMART X2S benchtop'
_diffrn_measurement_method '\w scans'
_diffrn_radiation_type MoK\a
_diffrn_radiation_wavelength 0.71073
_diffrn_reflns_av_R_equivalents 0.0776
_diffrn_reflns_limit_h_max 16
_diffrn_reflns_limit_h_min -16
_diffrn_reflns_limit_k_max 6
_diffrn_reflns_limit_k_min -6
_diffrn_reflns_limit_l_max 36
_diffrn_reflns_limit_l_min -36
_diffrn_reflns_number 10427
_diffrn_reflns_theta_full 25.242
_diffrn_reflns_theta_max 25.551
_diffrn_reflns_theta_min 1.357
_exptl_absorpt_coefficient_mu 0.544
_exptl_absorpt_correction_T_max 0.95
_exptl_absorpt_correction_T_min 0.69
_exptl_absorpt_correction_type multi-scan
_exptl_absorpt_process_details
;
(SADABS; Bruker, 2013)
;
_exptl_crystal_colour 'clear colourless'
_exptl_crystal_density_diffrn 1.537
_exptl_crystal_density_method 'not measured'
_exptl_crystal_description plate
_exptl_crystal_F_000 984
_exptl_crystal_size_max 0.500
_exptl_crystal_size_mid 0.500
_exptl_crystal_size_min 0.100
_refine_diff_density_max 0.372
_refine_diff_density_min -0.315
_refine_ls_extinction_method none
_refine_ls_goodness_of_fit_ref 1.194
_refine_ls_hydrogen_treatment mixed
_refine_ls_matrix_type full
_refine_ls_number_parameters 140
_refine_ls_number_reflns 1907
_refine_ls_number_restraints 0
_refine_ls_restrained_S_all 1.194
_refine_ls_R_factor_all 0.0692
_refine_ls_R_factor_gt 0.0545
_refine_ls_shift/su_max 0.000
_refine_ls_shift/su_mean 0.000
_refine_ls_structure_factor_coef Fsqd
_refine_ls_weighting_details 'w=1/[\s^2^(Fo^2^)+(0.0431P)^2^+4.3057P] where P=(Fo^2^+2Fc^2^)/3'
_refine_ls_weighting_scheme calc
_refine_ls_wR_factor_gt 0.1310
_refine_ls_wR_factor_ref 0.1358
_reflns_number_gt 1563
_reflns_number_total 1907
_reflns_threshold_expression 'I > 2\s(I)'
_cod_data_source_file hg5476sup1.cif
_cod_data_source_block I
_cod_depositor_comments 'Adding full bibliography for 1544027.cif.'
_cod_original_cell_volume 2080.8(12)
_cod_database_code 1544027
_cod_database_fobs_code 1544027
_shelx_space_group_comment
;
The symmetry employed for this shelxl refinement is uniquely defined
by the following loop, which should always be used as a source of
symmetry information in preference to the above space-group names.
They are only intended as comments.
;
_shelx_estimated_absorpt_t_min 0.773
_shelx_estimated_absorpt_t_max 0.948

loop_
_space_group_symop_operation_xyz
'x, y, z'
'-x, y, -z+1/2'
'x+1/2, y+1/2, z'
'-x+1/2, y+1/2, -z+1/2'
'-x, -y, -z'
'x, -y, z-1/2'
'-x+1/2, -y+1/2, -z'
'x+1/2, -y+1/2, z-1/2'

loop_
_atom_site_type_symbol
_atom_site_label
_atom_site_fract_x
_atom_site_fract_y
_atom_site_fract_z
_atom_site_U_iso_or_equiv
_atom_site_adp_type
_atom_site_calc_flag
_atom_site_occupancy
N N1 0.3544(2) 0.9782(6) 0.54889(10) 0.0363(7) Uani d 1
C C8 0.4696(2) 0.6000(7) 0.51024(11) 0.0312(8) Uani d 1
C C7 0.4776(3) 0.6415(8) 0.55606(12) 0.0406(9) Uani d 1
H H7 0.5227 0.5401 0.5752 0.049 Uiso calc 1
C C6 0.4200(3) 0.8304(8) 0.57370(11) 0.0385(9) Uani d 1
H H6 0.4275 0.8563 0.6051 0.046 Uiso calc 1
C C10 0.3468(3) 0.9421(8) 0.50506(12) 0.0423(9) Uani d 1
H H10 0.3016 1.0481 0.4868 0.051 Uiso calc 1
C C9 0.4017(3) 0.7571(7) 0.48451(12) 0.0386(9) Uani d 1
H H9 0.3931 0.7377 0.4530 0.046 Uiso calc 1
S S1 0.12214(6) 0.6112(2) 0.64475(3) 0.0420(3) Uani d 1
Cl Cl1 0.40721(6) 0.8001(2) 0.70764(3) 0.0447(3) Uani d 1
O O1 0.24836(19) 0.2918(6) 0.59585(9) 0.0462(7) Uani d 1
O O2 0.39160(18) 0.3397(5) 0.63983(8) 0.0411(6) Uani d 1
C C2 0.2498(2) 0.5841(7) 0.65494(11) 0.0304(7) Uani d 1
C C5 0.1177(3) 0.8526(8) 0.68316(12) 0.0454(10) Uani d 1
H H5 0.0579 0.9341 0.6899 0.054 Uiso calc 1
C C4 0.2091(3) 0.9160(8) 0.70321(12) 0.0414(9) Uani d 1
H H4 0.2210 1.0482 0.7252 0.050 Uiso calc 1
C C3 0.2846(2) 0.7602(7) 0.68722(10) 0.0312(8) Uani d 1
C C1 0.3043(3) 0.3936(7) 0.63023(11) 0.0325(8) Uani d 1
H H1 0.283(4) 0.184(10) 0.5800(16) 0.072(15) Uiso d 1

loop_
_atom_site_aniso_label
_atom_site_aniso_U_11
_atom_site_aniso_U_22
_atom_site_aniso_U_33
_atom_site_aniso_U_12
_atom_site_aniso_U_13
_atom_site_aniso_U_23
N1 0.0315(16) 0.0350(17) 0.0435(17) -0.0014(13) 0.0097(13) -0.0083(13)
C8 0.0258(18) 0.0349(19) 0.0340(17) -0.0042(15) 0.0083(14) -0.0031(14)
C7 0.041(2) 0.049(2) 0.0321(18) 0.0065(18) 0.0083(16) -0.0011(16)
C6 0.042(2) 0.042(2) 0.0330(18) -0.0001(17) 0.0108(15) -0.0080(15)
C10 0.040(2) 0.046(2) 0.041(2) 0.0100(18) 0.0024(16) -0.0040(17)
C9 0.041(2) 0.042(2) 0.0331(18) 0.0043(17) 0.0029(15) -0.0075(15)
S1 0.0207(5) 0.0602(7) 0.0448(5) 0.0069(4) 0.0021(4) -0.0076(4)
Cl1 0.0261(5) 0.0630(7) 0.0440(5) 0.0012(4) -0.0013(4) -0.0081(4)
O1 0.0313(14) 0.0611(19) 0.0459(15) 0.0083(13) 0.0023(12) -0.0207(14)
O2 0.0254(13) 0.0515(17) 0.0466(14) 0.0130(12) 0.0047(11) -0.0053(12)
C2 0.0196(16) 0.040(2) 0.0316(17) 0.0064(14) 0.0048(13) 0.0036(14)
C5 0.031(2) 0.061(3) 0.045(2) 0.0188(19) 0.0092(16) -0.0057(18)
C4 0.038(2) 0.051(2) 0.0357(19) 0.0114(18) 0.0063(16) -0.0071(16)
C3 0.0233(17) 0.042(2) 0.0282(16) 0.0065(15) 0.0034(13) 0.0029(14)
C1 0.0294(19) 0.0352(19) 0.0335(17) 0.0025(15) 0.0056(14) 0.0019(14)

loop_
_atom_type_symbol
_atom_type_description
_atom_type_scat_dispersion_real
_atom_type_scat_dispersion_imag
_atom_type_scat_source
C C 0.0033 0.0016 'International Tables Vol C Tables 4.2.6.8 and 6.1.1.4'
H H 0.0000 0.0000 'International Tables Vol C Tables 4.2.6.8 and 6.1.1.4'
Cl Cl 0.1484 0.1585 'International Tables Vol C Tables 4.2.6.8 and 6.1.1.4'
N N 0.0061 0.0033 'International Tables Vol C Tables 4.2.6.8 and 6.1.1.4'
O O 0.0106 0.0060 'International Tables Vol C Tables 4.2.6.8 and 6.1.1.4'
S S 0.1246 0.1234 'International Tables Vol C Tables 4.2.6.8 and 6.1.1.4'

loop_
_geom_angle_atom_site_label_1
_geom_angle_atom_site_label_2
_geom_angle_atom_site_label_3
_geom_angle_site_symmetry_3
_geom_angle
C10 N1 C6 . 117.1(3)
C7 C8 C9 . 116.3(3)
C7 C8 C8 5_666 121.8(4)
C9 C8 C8 5_666 121.8(4)
C6 C7 C8 . 120.0(3)
C6 C7 H7 . 120.0
C8 C7 H7 . 120.0
N1 C6 C7 . 123.4(3)
N1 C6 H6 . 118.3
C7 C6 H6 . 118.3
N1 C10 C9 . 123.4(3)
N1 C10 H10 . 118.3
C9 C10 H10 . 118.3
C10 C9 C8 . 119.8(3)
C10 C9 H9 . 120.1
C8 C9 H9 . 120.1
C5 S1 C2 . 92.46(18)
C1 O1 H1 . 112(3)
C3 C2 C1 . 129.8(3)
C3 C2 S1 . 109.7(3)
C1 C2 S1 . 120.5(3)
C4 C5 S1 . 112.4(3)
C4 C5 H5 . 123.8
S1 C5 H5 . 123.8
C5 C4 C3 . 111.7(3)
C5 C4 H4 . 124.2
C3 C4 H4 . 124.2
C2 C3 C4 . 113.8(3)
C2 C3 Cl1 . 125.4(3)
C4 C3 Cl1 . 120.9(3)
O2 C1 O1 . 123.9(3)
O2 C1 C2 . 123.7(3)
O1 C1 C2 . 112.4(3)

loop_
_geom_bond_atom_site_label_1
_geom_bond_atom_site_label_2
_geom_bond_site_symmetry_2
_geom_bond_distance
N1 C10 . 1.329(5)
N1 C6 . 1.336(5)
C8 C7 . 1.391(5)
C8 C9 . 1.395(5)
C8 C8 5_666 1.489(7)
C7 C6 . 1.384(5)
C7 H7 . 0.9500
C6 H6 . 0.9500
C10 C9 . 1.389(5)
C10 H10 . 0.9500
C9 H9 . 0.9500
S1 C5 . 1.700(4)
S1 C2 . 1.729(3)
Cl1 C3 . 1.721(3)
O1 C1 . 1.325(4)
O1 H1 . 0.89(5)
O2 C1 . 1.219(4)
C2 C3 . 1.374(5)
C2 C1 . 1.472(5)
C5 C4 . 1.359(6)
C5 H5 . 0.9500
C4 C3 . 1.421(5)
C4 H4 . 0.9500

loop_
_geom_hbond_atom_site_label_D
_geom_hbond_atom_site_label_H
_geom_hbond_atom_site_label_A
_geom_hbond_site_symmetry_A
_geom_hbond_distance_DH
_geom_hbond_distance_HA
_geom_hbond_distance_DA
_geom_hbond_angle_DHA
O1 H1 N1 1_545 0.89(5) 1.77(5) 2.659(4) 178(5)

loop_
_geom_torsion_atom_site_label_1
_geom_torsion_atom_site_label_2
_geom_torsion_atom_site_label_3
_geom_torsion_atom_site_label_4
_geom_torsion_site_symmetry_1
_geom_torsion
C9 C8 C7 C6 . 0.0(5)
C8 C8 C7 C6 5_666 179.7(4)
C10 N1 C6 C7 . -1.4(6)
C8 C7 C6 N1 . 0.8(6)
C6 N1 C10 C9 . 1.4(6)
N1 C10 C9 C8 . -0.7(6)
C7 C8 C9 C10 . -0.1(5)
C8 C8 C9 C10 5_666 -179.7(4)
C5 S1 C2 C3 . -0.1(3)
C5 S1 C2 C1 . -179.8(3)
C2 S1 C5 C4 . 0.6(3)
S1 C5 C4 C3 . -0.9(5)
C1 C2 C3 C4 . 179.3(3)
S1 C2 C3 C4 . -0.4(4)
C1 C2 C3 Cl1 . -0.3(6)
S1 C2 C3 Cl1 . 180.0(2)
C5 C4 C3 C2 . 0.9(5)
C5 C4 C3 Cl1 . -179.5(3)
C3 C2 C1 O2 . 10.6(6)
S1 C2 C1 O2 . -169.7(3)
C3 C2 C1 O1 . -168.0(4)
S1 C2 C1 O1 . 11.7(4)
